data_7231277
loop_
_publ_author_name
'Carletta, Andrea'
'Zba\<cnik, Marija'
'Vitkovi\'c, Matea'
'Tumanov, Nikolay'
'Stilinovi\'c, Vladimir'
'Wouters, Johan'
'Cin\<ci\'c, Dominik'

_publ_section_title
;
 Halogen-bonded cocrystals of N-salicylidene Schiff bases and
 iodoperfluorinated benzenes: hydroxyl oxygen as a halogen bond acceptor
;
_journal_issue 36
_journal_name_full CrystEngComm
_journal_page_first 5332
_journal_paper_doi 10.1039/C8CE01145A
_journal_volume 20
_journal_year 2018
_chemical_formula_moiety 'C12 H10 N2 O, 0.5(C6 F4 I2)'
_chemical_formula_sum 'C15 H10 F2 I N2 O'
_chemical_formula_weight 399.15
_chemical_name_common
;
1,2,4,5-tetrafluoro-3,6-diiodobenzene 
2-[(1E)-[(pyridin-3-yl)imino]methyl]phenol 1:2 cocrystal
;
_chemical_name_systematic
;
1,2,4,5-tetrafluoro-3,6-diiodobenzene; 
bis(2-[(1E)-[(pyridin-3-yl)imino]methyl]phenol)
;
_space_group_crystal_system monoclinic
_space_group_IT_number 14
_space_group_name_Hall '-P 2ybc'
_space_group_name_H-M_alt 'P 1 21/c 1'
_symmetry_space_group_name_Hall '-P 2ybc'
_symmetry_space_group_name_H-M 'P 1 21/c 1'
_atom_sites_solution_hydrogens difmap
_atom_sites_solution_primary dual
_atom_sites_solution_secondary dual
_audit_creation_method SHELXL-2018/1
_audit_update_record
;
2018-07-06 deposited with the CCDC.
2018-08-02 downloaded from the CCDC.
;
_cell_angle_alpha 90
_cell_angle_beta 105.671(3)
_cell_angle_gamma 90
_cell_formula_units_Z 4
_cell_length_a 15.3516(5)
_cell_length_b 5.75781(16)
_cell_length_c 16.8675(6)
_cell_measurement_reflns_used 3711
_cell_measurement_temperature 295(2)
_cell_measurement_theta_max 30.7590
_cell_measurement_theta_min 2.7530
_cell_volume 1435.52(8)
_computing_cell_refinement 'CrysAlisPro 1.171.39.46 (Rigaku OD, 2018)'
_computing_data_collection 'CrysAlisPro 1.171.39.46 (Rigaku OD, 2018)'
_computing_data_reduction 'CrysAlisPro 1.171.39.46 (Rigaku OD, 2018)'
_computing_structure_refinement 'SHELXL-2018/1 (Sheldrick, 2018)'
_computing_structure_solution 'SHELXT (Sheldrick, 2015)'
_diffrn_ambient_temperature 295(2)
_diffrn_detector_area_resol_mean 10.3712
_diffrn_measured_fraction_theta_full 0.995
_diffrn_measured_fraction_theta_max 0.995
_diffrn_measurement_device_type
;
Oxford Diffraction Xcalibur, Ruby, Gemini ultra
;
_diffrn_measurement_method '\w scans'
_diffrn_radiation_monochromator graphite
_diffrn_radiation_type MoK\a
_diffrn_radiation_wavelength 0.71073
_diffrn_reflns_av_R_equivalents 0.0185
_diffrn_reflns_av_unetI/netI 0.0264
_diffrn_reflns_Laue_measured_fraction_full 0.995
_diffrn_reflns_Laue_measured_fraction_max 0.995
_diffrn_reflns_limit_h_max 14
_diffrn_reflns_limit_h_min -21
_diffrn_reflns_limit_k_max 4
_diffrn_reflns_limit_k_min -7
_diffrn_reflns_limit_l_max 21
_diffrn_reflns_limit_l_min -23
_diffrn_reflns_number 8967
_diffrn_reflns_point_group_measured_fraction_full 0.995
_diffrn_reflns_point_group_measured_fraction_max 0.995
_diffrn_reflns_theta_full 25.242
_diffrn_reflns_theta_max 29.574
_diffrn_reflns_theta_min 2.508
_diffrn_source 'fine-focus sealed tube'
_exptl_absorpt_coefficient_mu 2.252
_exptl_absorpt_correction_T_max 0.592
_exptl_absorpt_correction_T_min 0.452
_exptl_absorpt_correction_type analytical
_exptl_absorpt_process_details
;
CrysAlisPro 1.171.39.46 (Rigaku Oxford Diffraction, 2018)
Analytical numeric absorption correction using a multifaceted crystal
model based on expressions derived by R.C. Clark & J.S. Reid.
(Clark, R. C. & Reid, J. S. (1995). Acta Cryst. A51, 887-897)
Empirical absorption correction using spherical harmonics,
 implemented in SCALE3 ABSPACK scaling algorithm.
;
_exptl_crystal_colour yellow
_exptl_crystal_density_diffrn 1.847
_exptl_crystal_description block
_exptl_crystal_F_000 772
_exptl_crystal_size_max 0.530
_exptl_crystal_size_mid 0.340
_exptl_crystal_size_min 0.330
_refine_diff_density_max 0.404
_refine_diff_density_min -0.474
_refine_diff_density_rms 0.061
_refine_ls_extinction_method none
_refine_ls_goodness_of_fit_ref 1.033
_refine_ls_hydrogen_treatment mixed
_refine_ls_matrix_type full
_refine_ls_number_parameters 193
_refine_ls_number_reflns 3999
_refine_ls_number_restraints 0
_refine_ls_restrained_S_all 1.033
_refine_ls_R_factor_all 0.0433
_refine_ls_R_factor_gt 0.0299
_refine_ls_shift/su_max 0.001
_refine_ls_shift/su_mean 0.000
_refine_ls_structure_factor_coef Fsqd
_refine_ls_weighting_details 'w=1/[\s^2^(Fo^2^)+(0.0280P)^2^+0.1797P] where P=(Fo^2^+2Fc^2^)/3'
_refine_ls_weighting_scheme calc
_refine_ls_wR_factor_gt 0.0622
_refine_ls_wR_factor_ref 0.0680
_reflns_Friedel_coverage 0.000
_reflns_number_gt 3169
_reflns_number_total 3999
_reflns_threshold_expression 'I > 2\s(I)'
_cod_data_source_file c8ce01145a2.cif
_cod_data_source_block nt0336_Andrea_PYS2_I2F4_re
_cod_depositor_comments 'Adding full bibliography for 7231273--7231277.cif.'
_cod_original_cell_volume 1435.53(8)
_cod_database_code 7231277
_shelx_shelxl_version_number 2018/1
_shelx_space_group_comment
;
The symmetry employed for this shelxl refinement is uniquely defined
by the following loop, which should always be used as a source of
symmetry information in preference to the above space-group names.
They are only intended as comments.
;
_shelx_estimated_absorpt_t_min 0.381
_shelx_estimated_absorpt_t_max 0.524

loop_
_space_group_symop_operation_xyz
'x, y, z'
'-x, y+1/2, -z+1/2'
'-x, -y, -z'
'x, -y-1/2, z-1/2'

loop_
_atom_site_label
_atom_site_type_symbol
_atom_site_fract_x
_atom_site_fract_y
_atom_site_fract_z
_atom_site_U_iso_or_equiv
_atom_site_adp_type
_atom_site_occupancy
_atom_site_site_symmetry_order
_atom_site_calc_flag
_atom_site_refinement_flags_posn
_atom_site_refinement_flags_adp
C15 C 0.05028(15) 0.0549(4) 0.08075(14) 0.0431(5) Uani 1 1 d . .
C16 C 0.05058(17) 0.1965(4) 0.01497(16) 0.0463(6) Uani 1 1 d . .
C17 C -0.00093(18) -0.1437(4) 0.06368(16) 0.0465(6) Uani 1 1 d . .
F1 F 0.10001(12) 0.3937(2) 0.02741(11) 0.0681(5) Uani 1 1 d . .
F2 F -0.00433(12) -0.2908(3) 0.12474(10) 0.0654(4) Uani 1 1 d . .
I1 I 0.11985(2) 0.15115(3) 0.20076(2) 0.05544(8) Uani 1 1 d . .
C1 C 0.47378(16) 0.5193(4) 0.34763(14) 0.0409(5) Uani 1 1 d . .
C2 C 0.43487(18) 0.3730(4) 0.28179(17) 0.0483(6) Uani 1 1 d . .
H2 H 0.461675 0.229987 0.278144 0.058 Uiso 1 1 calc R U
C3 C 0.35873(18) 0.4335(5) 0.22267(17) 0.0547(6) Uani 1 1 d . .
H3 H 0.334786 0.334270 0.178681 0.066 Uiso 1 1 calc R U
C4 C 0.31673(19) 0.6462(4) 0.22853(18) 0.0541(6) Uani 1 1 d . .
H4 H 0.264222 0.687915 0.188789 0.065 Uiso 1 1 calc R U
C5 C 0.35328(19) 0.7931(4) 0.29316(17) 0.0499(6) Uani 1 1 d . .
H5 H 0.325082 0.934028 0.296933 0.060 Uiso 1 1 calc R U
C6 C 0.43150(17) 0.7340(4) 0.35270(15) 0.0448(5) Uani 1 1 d . .
C7 C 0.55659(16) 0.4508(4) 0.40732(15) 0.0445(5) Uani 1 1 d . .
H7 H 0.579374 0.302697 0.403761 0.053 Uiso 1 1 calc R U
C8 C 0.68165(16) 0.5163(4) 0.52046(15) 0.0442(5) Uani 1 1 d . .
C9 C 0.7290(2) 0.3115(4) 0.51825(18) 0.0594(7) Uani 1 1 d . .
H9 H 0.708011 0.204388 0.476132 0.071 Uiso 1 1 calc R U
C10 C 0.8067(2) 0.2699(5) 0.57887(19) 0.0626(7) Uani 1 1 d . .
H10 H 0.838953 0.133053 0.578969 0.075 Uiso 1 1 calc R U
C11 C 0.83676(18) 0.4333(5) 0.63981(18) 0.0561(6) Uani 1 1 d . .
H11 H 0.889788 0.403645 0.680743 0.067 Uiso 1 1 calc R U
C12 C 0.71815(19) 0.6696(4) 0.58386(17) 0.0501(6) Uani 1 1 d . .
H12 H 0.687827 0.808798 0.585180 0.060 Uiso 1 1 calc R U
N1 N 0.59931(14) 0.5847(3) 0.46426(13) 0.0466(5) Uani 1 1 d . .
N2 N 0.79331(16) 0.6312(3) 0.64267(15) 0.0573(6) Uani 1 1 d . .
O1 O 0.46505(15) 0.8850(3) 0.41477(12) 0.0581(5) Uani 1 1 d . .
H1O H 0.518(2) 0.832(5) 0.442(2) 0.070 Uiso 1 1 d . U

loop_
_atom_site_aniso_label
_atom_site_aniso_U_11
_atom_site_aniso_U_22
_atom_site_aniso_U_33
_atom_site_aniso_U_23
_atom_site_aniso_U_13
_atom_site_aniso_U_12
C15 0.0428(13) 0.0431(11) 0.0423(13) -0.0006(10) 0.0095(10) 0.0049(10)
C16 0.0492(14) 0.0409(11) 0.0491(14) -0.0025(10) 0.0137(11) -0.0027(10)
C17 0.0538(15) 0.0431(11) 0.0442(13) 0.0068(10) 0.0159(11) 0.0057(11)
F1 0.0835(12) 0.0539(8) 0.0667(11) -0.0024(7) 0.0201(9) -0.0237(8)
F2 0.0890(13) 0.0553(8) 0.0524(9) 0.0156(7) 0.0200(8) -0.0019(8)
I1 0.05118(12) 0.06109(12) 0.04766(11) -0.00218(7) 0.00238(8) 0.00470(7)
C1 0.0490(13) 0.0352(10) 0.0426(12) -0.0015(10) 0.0195(10) -0.0048(10)
C2 0.0547(15) 0.0399(11) 0.0555(15) -0.0088(11) 0.0236(12) -0.0046(11)
C3 0.0583(16) 0.0569(14) 0.0504(15) -0.0141(12) 0.0174(12) -0.0108(13)
C4 0.0512(15) 0.0612(15) 0.0502(15) -0.0033(12) 0.0141(12) -0.0040(12)
C5 0.0560(15) 0.0408(11) 0.0543(15) -0.0018(11) 0.0174(12) 0.0017(11)
C6 0.0541(15) 0.0375(10) 0.0454(13) -0.0029(11) 0.0182(11) -0.0031(11)
C7 0.0515(14) 0.0368(10) 0.0495(14) -0.0028(10) 0.0208(11) -0.0005(10)
C8 0.0495(14) 0.0427(11) 0.0434(13) 0.0006(10) 0.0177(11) -0.0013(10)
C9 0.0670(19) 0.0518(14) 0.0564(17) -0.0137(12) 0.0114(14) 0.0076(13)
C10 0.0622(18) 0.0593(15) 0.0683(19) -0.0031(15) 0.0210(15) 0.0148(14)
C11 0.0465(15) 0.0622(15) 0.0576(16) 0.0014(14) 0.0106(12) -0.0015(13)
C12 0.0577(16) 0.0403(12) 0.0530(15) -0.0063(11) 0.0159(12) -0.0023(11)
N1 0.0549(13) 0.0417(9) 0.0442(11) -0.0027(9) 0.0152(9) 0.0007(9)
N2 0.0566(14) 0.0554(12) 0.0564(14) -0.0052(10) 0.0092(11) -0.0056(11)
O1 0.0671(13) 0.0430(9) 0.0563(12) -0.0146(8) 0.0031(9) 0.0074(9)

loop_
_atom_type_symbol
_atom_type_description
_atom_type_scat_dispersion_real
_atom_type_scat_dispersion_imag
_atom_type_scat_source
C C 0.0033 0.0016 'International Tables Vol C Tables 4.2.6.8 and 6.1.1.4'
H H 0.0000 0.0000 'International Tables Vol C Tables 4.2.6.8 and 6.1.1.4'
N N 0.0061 0.0033 'International Tables Vol C Tables 4.2.6.8 and 6.1.1.4'
O O 0.0106 0.0060 'International Tables Vol C Tables 4.2.6.8 and 6.1.1.4'
F F 0.0171 0.0103 'International Tables Vol C Tables 4.2.6.8 and 6.1.1.4'
I I -0.4742 1.8119 'International Tables Vol C Tables 4.2.6.8 and 6.1.1.4'

loop_
_geom_angle_atom_site_label_1
_geom_angle_atom_site_label_2
_geom_angle_atom_site_label_3
_geom_angle
_geom_angle_site_symmetry_1
_geom_angle_site_symmetry_3
C17 C15 C16 116.7(2) . .
C17 C15 I1 122.49(18) . .
C16 C15 I1 120.69(17) . .
F1 C16 C17 118.6(2) . 3
F1 C16 C15 119.8(2) . .
C17 C16 C15 121.7(2) 3 .
F2 C17 C16 118.3(2) . 3
F2 C17 C15 120.1(2) . .
C16 C17 C15 121.6(2) 3 .
C2 C1 C6 118.2(2) . .
C2 C1 C7 119.8(2) . .
C6 C1 C7 121.9(2) . .
C3 C2 C1 121.9(2) . .
C3 C2 H2 119.1 . .
C1 C2 H2 119.1 . .
C2 C3 C4 119.5(2) . .
C2 C3 H3 120.2 . .
C4 C3 H3 120.2 . .
C5 C4 C3 119.8(3) . .
C5 C4 H4 120.1 . .
C3 C4 H4 120.1 . .
C4 C5 C6 120.8(2) . .
C4 C5 H5 119.6 . .
C6 C5 H5 119.6 . .
O1 C6 C5 118.6(2) . .
O1 C6 C1 121.7(2) . .
C5 C6 C1 119.7(2) . .
N1 C7 C1 122.6(2) . .
N1 C7 H7 118.7 . .
C1 C7 H7 118.7 . .
C12 C8 C9 117.2(2) . .
C12 C8 N1 116.2(2) . .
C9 C8 N1 126.6(2) . .
C10 C9 C8 119.0(2) . .
C10 C9 H9 120.5 . .
C8 C9 H9 120.5 . .
C9 C10 C11 119.1(3) . .
C9 C10 H10 120.4 . .
C11 C10 H10 120.4 . .
N2 C11 C10 122.9(3) . .
N2 C11 H11 118.6 . .
C10 C11 H11 118.6 . .
N2 C12 C8 124.2(2) . .
N2 C12 H12 117.9 . .
C8 C12 H12 117.9 . .
C7 N1 C8 121.6(2) . .
C12 N2 C11 117.5(2) . .
C6 O1 H1O 106.7(19) . .

loop_
_geom_bond_atom_site_label_1
_geom_bond_atom_site_label_2
_geom_bond_distance
_geom_bond_site_symmetry_2
C15 C17 1.373(3) .
C15 C16 1.378(3) .
C15 I1 2.092(2) .
C16 F1 1.351(3) .
C16 C17 1.374(3) 3
C17 F2 1.345(3) .
C1 C2 1.393(3) .
C1 C6 1.409(3) .
C1 C7 1.447(3) .
C2 C3 1.361(4) .
C2 H2 0.9300 .
C3 C4 1.400(4) .
C3 H3 0.9300 .
C4 C5 1.374(4) .
C4 H4 0.9300 .
C5 C6 1.384(3) .
C5 H5 0.9300 .
C6 O1 1.351(3) .
C7 N1 1.267(3) .
C7 H7 0.9300 .
C8 C12 1.383(3) .
C8 C9 1.391(3) .
C8 N1 1.416(3) .
C9 C10 1.367(4) .
C9 H9 0.9300 .
C10 C11 1.378(4) .
C10 H10 0.9300 .
C11 N2 1.328(3) .
C11 H11 0.9300 .
C12 N2 1.321(3) .
C12 H12 0.9300 .
O1 H1O 0.87(3) .

loop_
_geom_torsion_atom_site_label_1
_geom_torsion_atom_site_label_2
_geom_torsion_atom_site_label_3
_geom_torsion_atom_site_label_4
_geom_torsion
_geom_torsion_site_symmetry_4
C17 C15 C16 F1 -179.6(2) .
I1 C15 C16 F1 3.4(3) .
C17 C15 C16 C17 1.0(4) 3
I1 C15 C16 C17 -175.97(19) 3
C16 C15 C17 F2 179.8(2) .
I1 C15 C17 F2 -3.3(3) .
C16 C15 C17 C16 -1.0(4) 3
I1 C15 C17 C16 175.91(19) 3
C6 C1 C2 C3 0.8(4) .
C7 C1 C2 C3 -177.8(2) .
C1 C2 C3 C4 -1.4(4) .
C2 C3 C4 C5 0.9(4) .
C3 C4 C5 C6 0.2(4) .
C4 C5 C6 O1 179.6(2) .
C4 C5 C6 C1 -0.7(4) .
C2 C1 C6 O1 179.9(2) .
C7 C1 C6 O1 -1.6(4) .
C2 C1 C6 C5 0.2(4) .
C7 C1 C6 C5 178.8(2) .
C2 C1 C7 N1 173.7(2) .
C6 C1 C7 N1 -4.8(4) .
C12 C8 C9 C10 1.5(4) .
N1 C8 C9 C10 -178.4(3) .
C8 C9 C10 C11 -0.9(5) .
C9 C10 C11 N2 0.1(5) .
C9 C8 C12 N2 -1.5(4) .
N1 C8 C12 N2 178.4(2) .
C1 C7 N1 C8 -178.1(2) .
C12 C8 N1 C7 -174.9(2) .
C9 C8 N1 C7 5.0(4) .
C8 C12 N2 C11 0.8(4) .
C10 C11 N2 C12 0.0(4) .
